data_2102440
loop_
_publ_author_name
'Marsh, Richard E.'

_publ_section_title
;
 Space group <i>Cc</i>: an update
;
_journal_issue 2
_journal_name_full 'Acta Crystallographica Section B'
_journal_page_first 252
_journal_page_last 253
_journal_paper_doi 10.1107/S0108768104003878
_journal_volume 60
_journal_year 2004
_chemical_formula_moiety 'C60 H52 N10 O4 S2 P2 Pd2, 9(H2 O)'
_chemical_formula_sum 'C60 H70 N10 O13 P2 Pd2 S2'
_space_group_crystal_system monoclinic
_space_group_IT_number 15
_symmetry_space_group_name_H-M 'C 1 2/c 1'
_audit_creation_method CRYM
_cell_angle_alpha 90
_cell_angle_beta 117.66
_cell_angle_gamma 90
_cell_formula_units_Z 4
_cell_length_a 22.1780
_cell_length_b 17.6120
_cell_length_c 19.5750
_cell_volume 6772.176
_cod_data_source_file bk0142.cif
_cod_data_source_block WUSDOD
_cod_depositor_comments
;
 Adding the _cell_formula_units_Z data item.

 Antanas Vaitkus,
 2017-08-05

  Added moiety chemical formula from Marsh (2004) paper.
  The summary chemical formula is calculated from moiety formula using
  AdHocParser
  (svn://www.crystallography.net/cod-tools/trunk/Formulae/AdHocParser.yp,
  revision 1441.)

  Andrius Merkys
  2013-11-11
;
_cod_original_sg_symbol_H-M C2/c
_cod_database_code 2102440

loop_
_atom_site_label
_atom_site_type_symbol
_atom_site_fract_x
_atom_site_fract_y
_atom_site_fract_z
Pd1 Pd 0.39482 0.99393 0.19939
P1 P 0.34285 0.89440 0.11930
S1 S 0.45015 1.01460 0.12675
C1 C 0.70775 1.31140 0.36315
N1 N 0.64815 1.27345 0.30210
C2 C 0.59900 1.31910 0.24635
O1 O 0.60505 1.38850 0.24940
C3 C 0.48935 1.33090 0.13090
N2 N 0.54375 1.28470 0.18875
C4 C 0.53715 1.20810 0.18920
N3 N 0.56250 1.08910 0.23195
C5 C 0.50210 1.09320 0.16940
N4 N 0.48465 1.16585 0.13925
C6 C 0.58620 1.16205 0.24460
C7 C 0.64530 1.19295 0.30455
O2 O 0.69315 1.15830 0.35700
C15 C 0.39255 0.84255 0.08115
C16 C 0.39730 0.87285 0.01850
C17 C 0.43940 0.83920 -0.00740
C18 C 0.47685 0.77525 0.02945
C19 C 0.47215 0.74495 0.09215
C20 C 0.42995 0.77860 0.11800
C21 C 0.31275 0.82320 0.16520
C22 C 0.24530 0.80025 0.13240
C23 C 0.22500 0.74670 0.16955
C24 C 0.27215 0.71620 0.23945
C25 C 0.33960 0.73920 0.27225
C26 C 0.35990 0.79270 0.23510
C27 C 0.26750 0.92425 0.03280
C28 C 0.23980 0.99535 0.03095
C29 C 0.18005 1.01730 -0.03285
C30 C 0.14810 0.96815 -0.09490
C31 C 0.17580 0.89705 -0.09305
C32 C 0.23555 0.87510 -0.02920
N9 N 0.65190 0.97530 0.23130
C51 C 0.71710 1.00150 0.25185
C52 C 0.74185 1.00040 0.19850
C53 C 0.70140 0.97305 0.12455
C54 C 0.63625 0.94680 0.10400
C55 C 0.61150 0.94790 0.15740
O5 O 0.64740 1.18690 0.47805
O6 O 0.16330 1.17515 0.05230
O9 O 0.43000 1.42300 -0.06200
O11 O 0.58650 1.54400 0.20400
O12? O 0.54750 1.53200 0.18000
O16? O 0.60170 1.40535 0.62220
O19 O 0.43235 1.57600 -0.02050
O18? O 0.50000 1.63710 0.25000
H1 H 0.69875 1.36235 0.36495
H2 H 0.74515 1.30720 0.35390
H3 H 0.71810 1.28940 0.40975
H4 H 0.47710 1.37075 0.15490
H5 H 0.45100 1.29985 0.10265
H6 H 0.50415 1.35210 0.09685
